data_2013616
loop_
_publ_author_name
'Bernhardt, Paul V.'
'Caldwell, Lorraine M.'
'Lovejoy, David B.'
'Richardson, Des R.'

_publ_section_title
;
 Four cytotoxic N4-substituted thiosemicarbazones derived from
 2-hydroxynaphthalene-1-carboxaldehyde
;
_journal_issue 11
_journal_name_full 'Acta Crystallographica Section C'
_journal_page_first o629
_journal_page_last o633
_journal_paper_doi 10.1107/S0108270103021401
_journal_volume 59
_journal_year 2003
_chemical_formula_iupac 'C13 H13 N3 O S'
_chemical_formula_moiety 'C13 H13 N3 O S'
_chemical_formula_structural 'C13 H13 N3 O S'
_chemical_formula_sum 'C13 H13 N3 O S'
_chemical_formula_weight 259.32
_chemical_name_systematic
;
1-[(4-methylthiosemicarbazono)methyl]-2-naphthol
;
_space_group_IT_number 4
_symmetry_cell_setting monoclinic
_symmetry_space_group_name_Hall 'P 2yb'
_symmetry_space_group_name_H-M 'P 1 21 1'
_atom_sites_solution_hydrogens geom
_atom_sites_solution_primary direct
_atom_sites_solution_secondary difmap
_cell_angle_alpha 90
_cell_angle_beta 91.31(2)
_cell_angle_gamma 90
_cell_formula_units_Z 2
_cell_length_a 9.2930(10)
_cell_length_b 5.1612(3)
_cell_length_c 12.5630(10)
_cell_measurement_reflns_used 25
_cell_measurement_temperature 296(2)
_cell_measurement_theta_max 15.95
_cell_measurement_theta_min 10.45
_cell_volume 602.40(9)
_computing_cell_refinement 'CAD-4 EXPRESS'
_computing_data_collection 'CAD-4 EXPRESS (Enraf Nonius, 1994)'
_computing_data_reduction 'XCAD4 (Harms & Wocadlo, 1995)'
_computing_molecular_graphics 'ORTEP-3 for Windows (Farrugia, 1997) and PLUTON (Spek, 1990)'
_computing_publication_material 'WinGX (Farrugia, 1999)'
_computing_structure_refinement 'SHELXL97 (Sheldrick, 1997)'
_computing_structure_solution 'SHELXS86 (Sheldrick, 1985)'
_diffrn_ambient_temperature 296(2)
_diffrn_measured_fraction_theta_full 1
_diffrn_measured_fraction_theta_max 1
_diffrn_measurement_device '\k-geometry diffractometer'
_diffrn_measurement_device_type 'Enraf-Nonius TurboCAD-4'
_diffrn_measurement_method 'non-profiled \w/2\q'
_diffrn_radiation_monochromator graphite
_diffrn_radiation_type MoK\a
_diffrn_radiation_wavelength 0.71073
_diffrn_reflns_av_R_equivalents 0.023
_diffrn_reflns_limit_h_max 11
_diffrn_reflns_limit_h_min 0
_diffrn_reflns_limit_k_max 6
_diffrn_reflns_limit_k_min 0
_diffrn_reflns_limit_l_max 14
_diffrn_reflns_limit_l_min -14
_diffrn_reflns_number 1262
_diffrn_reflns_theta_full 25.0
_diffrn_reflns_theta_max 25.0
_diffrn_reflns_theta_min 1.62
_diffrn_standards_decay_% -2
_diffrn_standards_interval_time 120
_diffrn_standards_number 3
_exptl_absorpt_coefficient_mu 0.259
_exptl_absorpt_correction_T_max 0.971
_exptl_absorpt_correction_T_min 0.912
_exptl_absorpt_correction_type '\y scan'
_exptl_absorpt_process_details '(North et al., 1968)'
_exptl_crystal_colour yellow
_exptl_crystal_density_diffrn 1.43
_exptl_crystal_density_meas ?
_exptl_crystal_density_method 'not measured'
_exptl_crystal_description prism
_exptl_crystal_F_000 272
_exptl_crystal_size_max 0.5
_exptl_crystal_size_mid 0.17
_exptl_crystal_size_min 0.1
_refine_diff_density_max 0.14
_refine_diff_density_min -0.16
_refine_ls_abs_structure_details 'Bernardinelli & Flack (1985)'
_refine_ls_abs_structure_Flack 0.01(13)
_refine_ls_extinction_method none
_refine_ls_goodness_of_fit_ref 1.056
_refine_ls_hydrogen_treatment mixed
_refine_ls_matrix_type full
_refine_ls_number_parameters 176
_refine_ls_number_reflns 1185
_refine_ls_number_restraints 1
_refine_ls_restrained_S_all 1.056
_refine_ls_R_factor_all 0.048
_refine_ls_R_factor_gt 0.030
_refine_ls_shift/su_max 0.000
_refine_ls_shift/su_mean 0.000
_refine_ls_structure_factor_coef Fsqd
_refine_ls_weighting_details 'w = 1/[\s^2^(Fo^2^)+(0.0508P)^2^+0.0084P] where P=(Fo^2^+2Fc^2^)/3'
_refine_ls_weighting_scheme calc
_refine_ls_wR_factor_gt 0.073
_refine_ls_wR_factor_ref 0.080
_reflns_number_gt 960
_reflns_number_total 1185
_reflns_threshold_expression I>2\s(I)
_cod_data_source_file gg1180.cif
_cod_data_source_block III
_cod_depositor_comments
;
The following automatic conversions were performed:

'_exptl_crystal_density_meas' value 'not measured' was changed to '?'
- the value is perceived as not measured.

Automatic conversion script
Id: cif_fix_values 3008 2015-01-20 13:52:24Z robertas 
;
_cod_original_sg_symbol_H-M 'P 21'
_cod_database_code 2013616
_cod_database_fobs_code 2013616

loop_
_symmetry_equiv_pos_as_xyz
'x, y, z'
'-x, y+1/2, -z'

loop_
_atom_site_label
_atom_site_fract_x
_atom_site_fract_y
_atom_site_fract_z
_atom_site_U_iso_or_equiv
_atom_site_adp_type
_atom_site_calc_flag
_atom_site_refinement_flags
_atom_site_occupancy
_atom_site_disorder_assembly
_atom_site_disorder_group
_atom_site_type_symbol
C1 0.7189(3) 1.2636(7) 0.7834(2) 0.0316(7) Uani d . 1 . . C
C2 0.6973(3) 1.2471(7) 0.8929(2) 0.0370(8) Uani d . 1 . . C
C3 0.7709(3) 1.4128(10) 0.9641(2) 0.0449(8) Uani d . 1 . . C
H3 0.7553 1.3986 1.0367 0.054 Uiso calc R 1 . . H
C4 0.8635(3) 1.5918(8) 0.9288(2) 0.0420(8) Uani d . 1 . . C
H4 0.9114 1.6981 0.9777 0.05 Uiso calc R 1 . . H
C5 0.8896(3) 1.6221(7) 0.8192(2) 0.0347(7) Uani d . 1 . . C
C6 0.9850(3) 1.8124(7) 0.7823(2) 0.0411(9) Uani d . 1 . . C
H6 1.0304 1.9224 0.8311 0.049 Uiso calc R 1 . . H
C7 1.0123(3) 1.8391(7) 0.6774(3) 0.0446(9) Uani d . 1 . . C
H7 1.0769 1.9639 0.6545 0.054 Uiso calc R 1 . . H
C8 0.9418(3) 1.6760(8) 0.6037(3) 0.0437(9) Uani d . 1 . . C
H8 0.9595 1.6946 0.5316 0.052 Uiso calc R 1 . . H
C9 0.8475(3) 1.4902(7) 0.6359(2) 0.0393(9) Uani d . 1 . . C
H9 0.802 1.3847 0.5854 0.047 Uiso calc R 1 . . H
C10 0.8180(3) 1.4559(6) 0.7452(2) 0.0297(7) Uani d . 1 . . C
C11 0.6458(3) 1.0903(7) 0.7094(2) 0.0344(8) Uani d . 1 . . C
H11 0.6622 1.1093 0.6371 0.041 Uiso calc R 1 . . H
C12 0.4029(3) 0.5752(7) 0.6778(2) 0.0322(7) Uani d . 1 . . C
C13 0.2726(4) 0.3358(7) 0.8131(3) 0.0491(10) Uani d . 1 . . C
H13A 0.1792 0.3689 0.7818 0.074 Uiso calc R 1 . . H
H13B 0.2666 0.3386 0.8892 0.074 Uiso calc R 1 . . H
H13C 0.3059 0.169 0.7905 0.074 Uiso calc R 1 . . H
N1 0.5593(2) 0.9109(7) 0.73939(17) 0.0350(6) Uani d . 1 . . N
N2 0.4992(3) 0.7659(6) 0.65886(19) 0.0378(7) Uani d . 1 . . N
N3 0.3719(3) 0.5329(6) 0.7795(2) 0.0393(7) Uani d . 1 . . N
O1 0.6057(3) 1.0745(6) 0.93639(18) 0.0474(6) Uani d . 1 . . O
S1 0.32963(8) 0.4069(2) 0.57655(6) 0.0454(3) Uani d . 1 . . S
H1A 0.566(5) 0.993(13) 0.874(4) 0.12(2) Uiso d . 1 . . H
H2A 0.518(3) 0.806(7) 0.589(2) 0.041(9) Uiso d . 1 . . H
H3A 0.417(4) 0.622(9) 0.827(3) 0.064(13) Uiso d . 1 . . H

loop_
_atom_site_aniso_label
_atom_site_aniso_U_11
_atom_site_aniso_U_22
_atom_site_aniso_U_33
_atom_site_aniso_U_12
_atom_site_aniso_U_13
_atom_site_aniso_U_23
C1 0.0317(15) 0.0314(19) 0.0318(14) 0.0035(15) -0.0005(12) -0.0044(15)
C2 0.0369(16) 0.036(2) 0.0383(16) 0.0003(17) 0.0017(13) 0.0008(17)
C3 0.0576(18) 0.049(2) 0.0285(14) -0.005(2) 0.0004(13) -0.002(2)
C4 0.0491(18) 0.041(2) 0.0357(17) -0.0047(19) -0.0031(14) -0.0063(18)
C5 0.0325(15) 0.0331(19) 0.0383(15) 0.0058(16) -0.0026(12) -0.0039(16)
C6 0.0416(18) 0.036(2) 0.0454(18) -0.0065(16) -0.0055(14) -0.0030(16)
C7 0.0428(17) 0.039(2) 0.0518(18) -0.0024(16) 0.0007(14) 0.0049(16)
C8 0.0448(18) 0.048(3) 0.0388(16) -0.0023(18) 0.0054(14) 0.0004(17)
C9 0.0421(17) 0.040(2) 0.0357(16) -0.0030(17) -0.0008(13) -0.0058(16)
C10 0.0322(14) 0.024(2) 0.0326(14) 0.0083(14) -0.0009(11) 0.0003(14)
C11 0.0386(15) 0.034(2) 0.0310(15) 0.0027(17) 0.0013(13) 0.0004(15)
C12 0.0295(14) 0.033(2) 0.0339(15) 0.0043(16) 0.0018(12) -0.0029(15)
C13 0.056(2) 0.045(3) 0.0464(18) -0.0097(18) 0.0121(16) 0.0063(17)
N1 0.0387(12) 0.0340(14) 0.0323(12) -0.0031(16) -0.0009(10) -0.0016(16)
N2 0.0427(15) 0.0430(18) 0.0278(13) -0.0111(15) 0.0006(11) -0.0011(14)
N3 0.0462(16) 0.0417(18) 0.0303(14) -0.0052(14) 0.0047(12) -0.0013(13)
O1 0.0546(13) 0.0503(17) 0.0376(12) -0.0130(14) 0.0047(11) 0.0012(13)
S1 0.0512(5) 0.0498(6) 0.0350(4) -0.0126(5) -0.0009(3) -0.0055(5)

loop_
_atom_type_symbol
_atom_type_description
_atom_type_scat_dispersion_real
_atom_type_scat_dispersion_imag
_atom_type_scat_source
C C 0.0033 0.0016 'International Tables Vol C Tables 4.2.6.8 and 6.1.1.4'
H H 0 0 'International Tables Vol C Tables 4.2.6.8 and 6.1.1.4'
N N 0.0061 0.0033 'International Tables Vol C Tables 4.2.6.8 and 6.1.1.4'
O O 0.0106 0.006 'International Tables Vol C Tables 4.2.6.8 and 6.1.1.4'
S S 0.1246 0.1234 'International Tables Vol C Tables 4.2.6.8 and 6.1.1.4'

loop_
_geom_angle_atom_site_label_1
_geom_angle_atom_site_label_2
_geom_angle_atom_site_label_3
_geom_angle
_geom_angle_publ_flag
C2 C1 C10 118.4(3) ?
C2 C1 C11 121.2(3) ?
C10 C1 C11 120.3(2) ?
O1 C2 C1 122.8(3) ?
O1 C2 C3 116.4(3) ?
C1 C2 C3 120.7(3) ?
C4 C3 C2 120.9(3) ?
C4 C3 H3 119.5 ?
C2 C3 H3 119.5 ?
C3 C4 C5 121.6(3) ?
C3 C4 H4 119.2 ?
C5 C4 H4 119.2 ?
C6 C5 C4 121.5(3) ?
C6 C5 C10 119.6(3) ?
C4 C5 C10 118.9(3) ?
C7 C6 C5 121.7(3) ?
C7 C6 H6 119.2 ?
C5 C6 H6 119.2 ?
C6 C7 C8 119.0(3) ?
C6 C7 H7 120.5 ?
C8 C7 H7 120.5 ?
C9 C8 C7 121.3(3) ?
C9 C8 H8 119.4 ?
C7 C8 H8 119.4 ?
C8 C9 C10 120.9(3) ?
C8 C9 H9 119.5 ?
C10 C9 H9 119.5 ?
C9 C10 C5 117.5(3) ?
C9 C10 C1 123.1(3) ?
C5 C10 C1 119.4(2) ?
N1 C11 C1 122.9(3) yes
N1 C11 H11 118.5 ?
C1 C11 H11 118.5 ?
N3 C12 N2 116.4(3) yes
N3 C12 S1 123.4(3) ?
N2 C12 S1 120.2(2) ?
N3 C13 H13A 109.5 ?
N3 C13 H13B 109.5 ?
H13A C13 H13B 109.5 ?
N3 C13 H13C 109.5 ?
H13A C13 H13C 109.5 ?
H13B C13 H13C 109.5 ?
C11 N1 N2 115.1(2) yes
C12 N2 N1 121.8(2) yes
C12 N2 H2A 118(2) ?
N1 N2 H2A 120(2) ?
C12 N3 C13 123.3(3) yes
C12 N3 H3A 118(3) ?
C13 N3 H3A 119(3) ?
C2 O1 H1A 101(3) ?

loop_
_geom_bond_atom_site_label_1
_geom_bond_atom_site_label_2
_geom_bond_site_symmetry_2
_geom_bond_distance
_geom_bond_publ_flag
C1 C2 . 1.397(4) ?
C1 C10 . 1.444(4) ?
C1 C11 . 1.447(4) ?
C2 O1 . 1.356(4) yes
C2 C3 . 1.404(5) ?
C3 C4 . 1.345(5) ?
C3 H3 . 0.9300 ?
C4 C5 . 1.412(4) ?
C4 H4 . 0.9300 ?
C5 C6 . 1.409(4) ?
C5 C10 . 1.420(4) ?
C6 C7 . 1.355(5) ?
C6 H6 . 0.9300 ?
C7 C8 . 1.402(5) ?
C7 H7 . 0.9300 ?
C8 C9 . 1.367(5) ?
C8 H8 . 0.9300 ?
C9 C10 . 1.417(4) ?
C9 H9 . 0.9300 ?
C11 N1 . 1.288(4) yes
C11 H11 . 0.9300 ?
C12 N3 . 1.333(4) yes
C12 N2 . 1.355(4) yes
C12 S1 . 1.672(3) yes
C13 N3 . 1.443(4) yes
C13 H13A . 0.9600 ?
C13 H13B . 0.9600 ?
C13 H13C . 0.9600 ?
N1 N2 . 1.367(4) yes
N2 H2A . 0.92(3) ?
N3 H3A . 0.85(4) ?
O1 H1A . 0.95(5) ?

loop_
_geom_hbond_atom_site_label_D
_geom_hbond_atom_site_label_H
_geom_hbond_atom_site_label_A
_geom_hbond_site_symmetry_A
_geom_hbond_distance_DH
_geom_hbond_distance_HA
_geom_hbond_distance_DA
_geom_hbond_angle_DHA
O1 H1A N1 . 0.95(5) 1.75(5) 2.641(3) 155(5)
N3 H3A N1 . 0.85(4) 2.29(4) 2.671(4) 107(3)
N2 H2A S1 2_656 0.92(3) 2.60(3) 3.467(3) 158(2)

loop_
_geom_torsion_atom_site_label_1
_geom_torsion_atom_site_label_2
_geom_torsion_atom_site_label_3
_geom_torsion_atom_site_label_4
_geom_torsion
C10 C1 C2 O1 179.5(3)
C11 C1 C2 O1 -1.5(5)
C10 C1 C2 C3 -0.3(5)
C11 C1 C2 C3 178.7(3)
O1 C2 C3 C4 -179.6(3)
C1 C2 C3 C4 0.2(5)
C2 C3 C4 C5 0.5(6)
C3 C4 C5 C6 179.0(3)
C3 C4 C5 C10 -1.1(5)
C4 C5 C6 C7 178.8(3)
C10 C5 C6 C7 -1.0(5)
C5 C6 C7 C8 1.1(5)
C6 C7 C8 C9 -0.6(5)
C7 C8 C9 C10 -0.1(5)
C8 C9 C10 C5 0.2(4)
C8 C9 C10 C1 179.7(3)
C6 C5 C10 C9 0.3(4)
C4 C5 C10 C9 -179.5(3)
C6 C5 C10 C1 -179.2(3)
C4 C5 C10 C1 1.0(4)
C2 C1 C10 C9 -179.7(3)
C11 C1 C10 C9 1.2(4)
C2 C1 C10 C5 -0.3(4)
C11 C1 C10 C5 -179.3(3)
C2 C1 C11 N1 -0.9(5)
C10 C1 C11 N1 178.1(3)
C1 C11 N1 N2 179.7(3)
N3 C12 N2 N1 -1.3(4)
S1 C12 N2 N1 178.7(2)
C11 N1 N2 C12 -178.1(3)
N2 C12 N3 C13 -179.5(3)
S1 C12 N3 C13 0.5(5)

loop_
_cod_related_entry_id
_cod_related_entry_database
_cod_related_entry_code
1 ChemSpider 12250939
